data_4025140
loop_
_publ_author_name
'Baolu Shi'
'Alexander J. Blake'
'William Lewis'
'Ian B. Campbell'
'Brian D. Judkins'
'Christopher J. Moody'

_publ_section_title
;
 Rhodium Carbene Routes to Oxazoles and Thiazoles. Catalyst Effects in the
 Synthesis of Oxazole and Thiazole Carboxylates, Phosphonates, and
 Sulfones
;
_journal_name_full 'Journal of Organic Chemistry'
_journal_page_first 152
_journal_page_last 161
_journal_paper_doi 10.1021/jo902256r
_journal_volume 75
_journal_year 2010
_chemical_formula_moiety 'C17 H14 Br N O2 S2'
_chemical_formula_sum 'C17 H14 Br N O2 S2'
_chemical_formula_weight 408.32
_chemical_name_systematic
; 
 ? 
;
_space_group_IT_number 14
_symmetry_cell_setting monoclinic
_symmetry_space_group_name_Hall '-P 2ybc'
_symmetry_space_group_name_H-M 'P 1 21/c 1'
_atom_sites_solution_hydrogens 'methyl H atoms from delta-F; others placed geometrically'
_atom_sites_solution_primary direct
_audit_creation_method 'enCIFer editing of SHELXL97 CIF output'
_cell_angle_alpha 90.00
_cell_angle_beta 91.039(2)
_cell_angle_gamma 90.00
_cell_formula_units_Z 4
_cell_length_a 7.5505(5)
_cell_length_b 17.3110(11)
_cell_length_c 12.7853(8)
_cell_measurement_reflns_used 4340
_cell_measurement_temperature 150(2)
_cell_measurement_theta_max 27.5
_cell_measurement_theta_min 2.35
_cell_volume 1670.85(19)
_computing_cell_refinement 'Bruker SAINT version 6.36A (Bruker, 2002)'
_computing_data_collection 'Bruker SMART version 5.625 (Bruker, 2001)'
_computing_data_reduction 'Bruker SAINT; SHELXTL (Sheldrick, 2008)'
_computing_molecular_graphics ' ?'
_computing_publication_material 'enCIFer(Allen et al.,2004);PLATON(Spek,2003)'
_computing_structure_refinement 'SHELXL97 (Sheldrick, 2008)'
_computing_structure_solution 'SHELXS97 (Sheldrick, 2008)'
_diffrn_ambient_temperature 150(2)
_diffrn_measured_fraction_theta_full 0.996
_diffrn_measured_fraction_theta_max 0.996
_diffrn_measurement_device_type 'Bruker SMART APEX CCD area detector'
_diffrn_measurement_method omega
_diffrn_radiation_monochromator graphite
_diffrn_radiation_source 'sealed tube'
_diffrn_radiation_type MoK\a
_diffrn_radiation_wavelength 0.71073
_diffrn_reflns_av_R_equivalents 0.015
_diffrn_reflns_av_sigmaI/netI 0.018
_diffrn_reflns_limit_h_max 9
_diffrn_reflns_limit_h_min -9
_diffrn_reflns_limit_k_max 22
_diffrn_reflns_limit_k_min -22
_diffrn_reflns_limit_l_max 9
_diffrn_reflns_limit_l_min -16
_diffrn_reflns_number 10271
_diffrn_reflns_theta_full 27.50
_diffrn_reflns_theta_max 27.51
_diffrn_reflns_theta_min 1.98
_diffrn_standards_decay_% 0
_diffrn_standards_number 0
_exptl_absorpt_coefficient_mu 2.718
_exptl_absorpt_correction_T_max 0.746
_exptl_absorpt_correction_T_min 0.659
_exptl_absorpt_correction_type multi-scan
_exptl_absorpt_process_details '(SADABS version 2007/2; Sheldrick, 2007)'
_exptl_crystal_colour colourless
_exptl_crystal_density_diffrn 1.623
_exptl_crystal_density_method 'not measured'
_exptl_crystal_description column
_exptl_crystal_F_000 824
_exptl_crystal_size_max 0.50
_exptl_crystal_size_mid 0.40
_exptl_crystal_size_min 0.36
_refine_diff_density_max 0.41
_refine_diff_density_min -0.34
_refine_diff_density_rms 0.10
_refine_ls_extinction_method none
_refine_ls_goodness_of_fit_ref 1.07
_refine_ls_hydrogen_treatment 'rigid rotor; riding model'
_refine_ls_matrix_type full
_refine_ls_number_parameters 210
_refine_ls_number_reflns 3822
_refine_ls_number_restraints 0
_refine_ls_restrained_S_all 1.07
_refine_ls_R_factor_all 0.0264
_refine_ls_R_factor_gt 0.0240
_refine_ls_shift/su_max 0.004
_refine_ls_shift/su_mean 0.000
_refine_ls_structure_factor_coef Fsqd
_refine_ls_weighting_details 'calc w=1/[\s^2^(Fo^2^)+(0.039P)^2^+0.388P] where P=(Fo^2^+2Fc^2^)/3'
_refine_ls_weighting_scheme calc
_refine_ls_wR_factor_gt 0.0649
_refine_ls_wR_factor_ref 0.0660
_reflns_number_gt 3536
_reflns_number_total 3822
_reflns_threshold_expression I>2sigma(I)
_cod_data_source_file jo902256r_si_006.cif
_cod_data_source_block brnsot
_cod_depositor_comments
;
The following automatic conversions were performed:

'_symmetry_cell_setting' value 'Monoclinic' changed to 'monoclinic'
according to the built-in table from CIF Core dictionary named
'cif_core.dic' version 2.4.1 from 2010-06-29.

Automatic conversion script
Id: cif_fix_values 1646 2011-03-28 12:23:43Z adriana 
;
_cod_original_cell_volume 1670.9(3)
_cod_original_sg_symbol_H-M 'P 21/c'
_cod_database_code 4025140

loop_
_symmetry_equiv_pos_as_xyz
'x, y, z'
'-x, y+1/2, -z+1/2'
'-x, -y, -z'
'x, -y-1/2, z-1/2'

loop_
_atom_site_label
_atom_site_type_symbol
_atom_site_fract_x
_atom_site_fract_y
_atom_site_fract_z
_atom_site_U_iso_or_equiv
_atom_site_adp_type
_atom_site_occupancy
_atom_site_symmetry_multiplicity
_atom_site_calc_flag
_atom_site_refinement_flags
_atom_site_disorder_assembly
_atom_site_disorder_group
S1 S 0.29255(5) 0.64327(2) 0.81080(3) 0.02751(9) Uani 1 1 d . . .
C2 C 0.26543(19) 0.54708(8) 0.84386(12) 0.0224(3) Uani 1 1 d . . .
N3 N 0.25360(17) 0.49949(7) 0.76453(10) 0.0240(3) Uani 1 1 d . . .
C4 C 0.2695(2) 0.53770(9) 0.67109(12) 0.0241(3) Uani 1 1 d . . .
C5 C 0.29251(19) 0.61605(9) 0.68162(11) 0.0237(3) Uani 1 1 d . . .
C6 C 0.25680(19) 0.52283(8) 0.95372(11) 0.0229(3) Uani 1 1 d . . .
C7 C 0.1984(2) 0.44835(8) 0.97735(12) 0.0273(3) Uani 1 1 d . . .
H7 H 0.1656 0.4139 0.9225 0.033 Uiso 1 1 calc R . .
C8 C 0.1882(2) 0.42470(9) 1.08078(12) 0.0285(3) Uani 1 1 d . . .
H8 H 0.1469 0.3744 1.0972 0.034 Uiso 1 1 calc R . .
C9 C 0.2389(2) 0.47513(9) 1.15979(12) 0.0265(3) Uani 1 1 d . . .
C10 C 0.2978(2) 0.54909(9) 1.13826(13) 0.0295(3) Uani 1 1 d . . .
H10 H 0.3320 0.5831 1.1933 0.035 Uiso 1 1 calc R . .
C11 C 0.3061(2) 0.57244(9) 1.03476(13) 0.0287(3) Uani 1 1 d . . .
H11 H 0.3460 0.6231 1.0189 0.034 Uiso 1 1 calc R . .
Br12 Br 0.22688(2) 0.441385(10) 1.300471(12) 0.03634(7) Uani 1 1 d . . .
C13 C 0.2615(3) 0.49309(9) 0.57152(12) 0.0348(4) Uani 1 1 d . . .
H13A H 0.3412 0.4485 0.5769 0.052 Uiso 1 1 calc R . .
H13B H 0.2980 0.5263 0.5137 0.052 Uiso 1 1 calc R . .
H13C H 0.1400 0.4751 0.5585 0.052 Uiso 1 1 calc R . .
S14 S 0.33838(5) 0.68434(2) 0.58546(3) 0.02709(9) Uani 1 1 d . . .
O15 O 0.48198(15) 0.65646(8) 0.52367(10) 0.0383(3) Uani 1 1 d . . .
O16 O 0.35634(18) 0.75687(7) 0.63951(10) 0.0402(3) Uani 1 1 d . . .
C17 C 0.15019(19) 0.68895(8) 0.50235(12) 0.0235(3) Uani 1 1 d . . .
C18 C 0.1612(2) 0.66302(9) 0.40010(12) 0.0280(3) Uani 1 1 d . . .
H18 H 0.2678 0.6407 0.3758 0.034 Uiso 1 1 calc R . .
C19 C 0.0150(2) 0.67007(9) 0.33373(13) 0.0299(3) Uani 1 1 d . . .
H19 H 0.0223 0.6527 0.2635 0.036 Uiso 1 1 calc R . .
C20 C -0.1425(2) 0.70227(8) 0.36839(13) 0.0271(3) Uani 1 1 d . . .
C21 C -0.1506(2) 0.72722(9) 0.47197(13) 0.0289(3) Uani 1 1 d . . .
H21 H -0.2576 0.7489 0.4967 0.035 Uiso 1 1 calc R . .
C22 C -0.0057(2) 0.72093(9) 0.53939(12) 0.0276(3) Uani 1 1 d . . .
H22 H -0.0125 0.7382 0.6097 0.033 Uiso 1 1 calc R . .
C23 C -0.3005(2) 0.70975(11) 0.29586(14) 0.0365(4) Uani 1 1 d . . .
H23A H -0.2857 0.7551 0.2509 0.055 Uiso 1 1 calc R . .
H23B H -0.4079 0.7158 0.3370 0.055 Uiso 1 1 calc R . .
H23C H -0.3109 0.6633 0.2524 0.055 Uiso 1 1 calc R . .

loop_
_atom_site_aniso_label
_atom_site_aniso_U_11
_atom_site_aniso_U_22
_atom_site_aniso_U_33
_atom_site_aniso_U_23
_atom_site_aniso_U_13
_atom_site_aniso_U_12
S1 0.0399(2) 0.01893(17) 0.02362(19) 0.00102(13) -0.00254(15) -0.00183(14)
C2 0.0258(7) 0.0193(6) 0.0221(7) 0.0011(5) -0.0010(6) 0.0011(5)
N3 0.0309(6) 0.0209(6) 0.0202(6) 0.0015(5) 0.0007(5) -0.0003(5)
C4 0.0278(7) 0.0244(7) 0.0202(7) 0.0024(6) 0.0001(5) -0.0006(5)
C5 0.0259(7) 0.0238(7) 0.0213(7) 0.0038(5) -0.0016(5) -0.0009(5)
C6 0.0262(7) 0.0227(6) 0.0197(7) 0.0009(5) -0.0003(5) 0.0023(5)
C7 0.0384(8) 0.0234(7) 0.0202(7) -0.0012(5) -0.0017(6) -0.0008(6)
C8 0.0389(8) 0.0237(7) 0.0228(8) 0.0029(6) 0.0009(6) 0.0004(6)
C9 0.0291(7) 0.0317(7) 0.0186(7) 0.0016(6) 0.0000(6) 0.0065(6)
C10 0.0368(8) 0.0304(7) 0.0211(7) -0.0050(6) -0.0024(6) -0.0004(6)
C11 0.0375(8) 0.0238(7) 0.0248(8) -0.0018(6) -0.0011(6) -0.0024(6)
Br12 0.04630(12) 0.04430(11) 0.01841(10) 0.00419(6) 0.00014(7) 0.00590(7)
C13 0.0564(11) 0.0274(7) 0.0207(8) -0.0007(6) 0.0040(7) -0.0049(7)
S14 0.02565(18) 0.02756(18) 0.0279(2) 0.01056(14) -0.00542(14) -0.00611(13)
O15 0.0236(5) 0.0545(8) 0.0369(7) 0.0198(6) 0.0014(5) -0.0014(5)
O16 0.0527(7) 0.0269(6) 0.0402(7) 0.0105(5) -0.0191(6) -0.0132(5)
C17 0.0249(7) 0.0218(6) 0.0237(7) 0.0062(5) -0.0026(5) -0.0027(5)
C18 0.0282(7) 0.0291(7) 0.0268(8) 0.0028(6) 0.0017(6) 0.0025(6)
C19 0.0338(8) 0.0316(7) 0.0241(8) 0.0014(6) -0.0019(6) 0.0004(6)
C20 0.0271(7) 0.0228(7) 0.0314(8) 0.0080(6) -0.0040(6) -0.0040(6)
C21 0.0251(7) 0.0275(7) 0.0343(8) 0.0044(6) 0.0029(6) -0.0003(6)
C22 0.0310(8) 0.0272(7) 0.0247(7) 0.0021(6) 0.0023(6) -0.0017(6)
C23 0.0315(8) 0.0390(9) 0.0387(10) 0.0082(7) -0.0100(7) -0.0012(7)

loop_
_atom_type_symbol
_atom_type_description
_atom_type_scat_dispersion_real
_atom_type_scat_dispersion_imag
_atom_type_scat_source
C C 0.0033 0.0016 'International Tables Vol C Tables 4.2.6.8 and 6.1.1.4'
H H 0.0000 0.0000 'International Tables Vol C Tables 4.2.6.8 and 6.1.1.4'
N N 0.0061 0.0033 'International Tables Vol C Tables 4.2.6.8 and 6.1.1.4'
O O 0.0106 0.0060 'International Tables Vol C Tables 4.2.6.8 and 6.1.1.4'
S S 0.1246 0.1234 'International Tables Vol C Tables 4.2.6.8 and 6.1.1.4'
Br Br -0.2901 2.4595 'International Tables Vol C Tables 4.2.6.8 and 6.1.1.4'

loop_
_geom_angle_atom_site_label_1
_geom_angle_atom_site_label_2
_geom_angle_atom_site_label_3
_geom_angle
_geom_angle_site_symmetry_1
_geom_angle_site_symmetry_3
_geom_angle_publ_flag
C5 S1 C2 88.45(7) . . ?
N3 C2 C6 123.90(13) . . ?
N3 C2 S1 115.04(11) . . ?
C6 C2 S1 121.06(11) . . ?
C2 N3 C4 111.43(13) . . ?
N3 C4 C5 113.78(14) . . ?
N3 C4 C13 119.43(13) . . ?
C5 C4 C13 126.79(14) . . ?
C4 C5 S1 111.28(11) . . ?
C4 C5 S14 128.77(12) . . ?
S1 C5 S14 119.68(9) . . ?
C11 C6 C7 119.32(14) . . ?
C11 C6 C2 121.33(13) . . ?
C7 C6 C2 119.35(13) . . ?
C8 C7 C6 120.09(14) . . ?
C8 C7 H7 120.0 . . ?
C6 C7 H7 120.0 . . ?
C9 C8 C7 119.35(14) . . ?
C9 C8 H8 120.3 . . ?
C7 C8 H8 120.3 . . ?
C8 C9 C10 121.58(14) . . ?
C8 C9 Br12 118.76(12) . . ?
C10 C9 Br12 119.66(12) . . ?
C9 C10 C11 118.66(14) . . ?
C9 C10 H10 120.7 . . ?
C11 C10 H10 120.7 . . ?
C10 C11 C6 120.99(14) . . ?
C10 C11 H11 119.5 . . ?
C6 C11 H11 119.5 . . ?
C4 C13 H13A 109.5 . . ?
C4 C13 H13B 109.5 . . ?
H13A C13 H13B 109.5 . . ?
C4 C13 H13C 109.5 . . ?
H13A C13 H13C 109.5 . . ?
H13B C13 H13C 109.5 . . ?
O15 S14 O16 119.47(8) . . ?
O15 S14 C5 108.74(7) . . ?
O16 S14 C5 105.72(7) . . ?
O15 S14 C17 107.00(7) . . ?
O16 S14 C17 108.57(7) . . ?
C5 S14 C17 106.72(7) . . ?
C18 C17 C22 121.03(14) . . ?
C18 C17 S14 119.53(12) . . ?
C22 C17 S14 119.41(12) . . ?
C19 C18 C17 119.24(14) . . ?
C19 C18 H18 120.4 . . ?
C17 C18 H18 120.4 . . ?
C18 C19 C20 121.05(15) . . ?
C18 C19 H19 119.5 . . ?
C20 C19 H19 119.5 . . ?
C19 C20 C21 118.56(14) . . ?
C19 C20 C23 120.72(15) . . ?
C21 C20 C23 120.72(15) . . ?
C22 C21 C20 121.23(14) . . ?
C22 C21 H21 119.4 . . ?
C20 C21 H21 119.4 . . ?
C21 C22 C17 118.90(14) . . ?
C21 C22 H22 120.6 . . ?
C17 C22 H22 120.6 . . ?
C20 C23 H23A 109.5 . . ?
C20 C23 H23B 109.5 . . ?
H23A C23 H23B 109.5 . . ?
C20 C23 H23C 109.5 . . ?
H23A C23 H23C 109.5 . . ?
H23B C23 H23C 109.5 . . ?

loop_
_geom_bond_atom_site_label_1
_geom_bond_atom_site_label_2
_geom_bond_distance
_geom_bond_site_symmetry_2
_geom_bond_publ_flag
S1 C5 1.7175(15) . ?
S1 C2 1.7309(14) . ?
C2 N3 1.3084(19) . ?
C2 C6 1.469(2) . ?
N3 C4 1.3728(19) . ?
C4 C5 1.374(2) . ?
C4 C13 1.489(2) . ?
C5 S14 1.7449(15) . ?
C6 C11 1.391(2) . ?
C6 C7 1.397(2) . ?
C7 C8 1.388(2) . ?
C7 H7 0.9500 . ?
C8 C9 1.384(2) . ?
C8 H8 0.9500 . ?
C9 C10 1.385(2) . ?
C9 Br12 1.8949(15) . ?
C10 C11 1.386(2) . ?
C10 H10 0.9500 . ?
C11 H11 0.9500 . ?
C13 H13A 0.9800 . ?
C13 H13B 0.9800 . ?
C13 H13C 0.9800 . ?
S14 O15 1.4365(13) . ?
S14 O16 1.4384(13) . ?
S14 C17 1.7606(15) . ?
C17 C18 1.386(2) . ?
C17 C22 1.391(2) . ?
C18 C19 1.385(2) . ?
C18 H18 0.9500 . ?
C19 C20 1.393(2) . ?
C19 H19 0.9500 . ?
C20 C21 1.395(2) . ?
C20 C23 1.503(2) . ?
C21 C22 1.385(2) . ?
C21 H21 0.9500 . ?
C22 H22 0.9500 . ?
C23 H23A 0.9800 . ?
C23 H23B 0.9800 . ?
C23 H23C 0.9800 . ?

loop_
_geom_torsion_atom_site_label_1
_geom_torsion_atom_site_label_2
_geom_torsion_atom_site_label_3
_geom_torsion_atom_site_label_4
_geom_torsion
_geom_torsion_site_symmetry_1
_geom_torsion_site_symmetry_2
_geom_torsion_site_symmetry_3
_geom_torsion_site_symmetry_4
_geom_torsion_publ_flag
C5 S1 C2 N3 -1.34(12) . . . . ?
C5 S1 C2 C6 178.70(12) . . . . ?
C6 C2 N3 C4 -178.77(14) . . . . ?
S1 C2 N3 C4 1.27(17) . . . . ?
C2 N3 C4 C5 -0.45(19) . . . . ?
C2 N3 C4 C13 179.31(14) . . . . ?
N3 C4 C5 S1 -0.55(17) . . . . ?
C13 C4 C5 S1 179.71(14) . . . . ?
N3 C4 C5 S14 173.43(11) . . . . ?
C13 C4 C5 S14 -6.3(2) . . . . ?
C2 S1 C5 C4 1.01(12) . . . . ?
C2 S1 C5 S14 -173.58(10) . . . . ?
N3 C2 C6 C11 166.54(15) . . . . ?
S1 C2 C6 C11 -13.5(2) . . . . ?
N3 C2 C6 C7 -13.3(2) . . . . ?
S1 C2 C6 C7 166.68(12) . . . . ?
C11 C6 C7 C8 0.7(2) . . . . ?
C2 C6 C7 C8 -179.53(14) . . . . ?
C6 C7 C8 C9 -1.0(2) . . . . ?
C7 C8 C9 C10 0.7(2) . . . . ?
C7 C8 C9 Br12 -179.21(12) . . . . ?
C8 C9 C10 C11 -0.1(2) . . . . ?
Br12 C9 C10 C11 179.78(12) . . . . ?
C9 C10 C11 C6 -0.2(2) . . . . ?
C7 C6 C11 C10 -0.1(2) . . . . ?
C2 C6 C11 C10 -179.90(15) . . . . ?
C4 C5 S14 O15 -48.28(16) . . . . ?
S1 C5 S14 O15 125.26(10) . . . . ?
C4 C5 S14 O16 -177.72(14) . . . . ?
S1 C5 S14 O16 -4.18(11) . . . . ?
C4 C5 S14 C17 66.82(16) . . . . ?
S1 C5 S14 C17 -119.64(9) . . . . ?
O15 S14 C17 C18 3.72(14) . . . . ?
O16 S14 C17 C18 133.92(12) . . . . ?
C5 S14 C17 C18 -112.54(13) . . . . ?
O15 S14 C17 C22 -174.17(12) . . . . ?
O16 S14 C17 C22 -43.98(14) . . . . ?
C5 S14 C17 C22 69.56(13) . . . . ?
C22 C17 C18 C19 0.8(2) . . . . ?
S14 C17 C18 C19 -177.06(12) . . . . ?
C17 C18 C19 C20 -0.4(2) . . . . ?
C18 C19 C20 C21 -0.2(2) . . . . ?
C18 C19 C20 C23 179.97(15) . . . . ?
C19 C20 C21 C22 0.5(2) . . . . ?
C23 C20 C21 C22 -179.72(14) . . . . ?
C20 C21 C22 C17 -0.1(2) . . . . ?
C18 C17 C22 C21 -0.6(2) . . . . ?
S14 C17 C22 C21 177.31(11) . . . . ?

loop_
_cod_related_entry_id
_cod_related_entry_database
_cod_related_entry_code
1 ChemSpider 30659118
